data_7002920
loop_
_publ_author_name
'Uhl, Werner'
'Claesener, Michael'
'Hepp, Alexander'
'Jasper, Beate'
'Vinogradov, Andrej'
'van W\"ullen, Leo'
'K\"oster, Thomas K.-J.'

_publ_section_title
;
 The influence of halogen substituents on the course of hydrogallation
 and hydroalumination reactions
;
_journal_issue 47
_journal_name_full 'Dalton Transactions'
_journal_page_first 10550
_journal_page_last 10562
_journal_paper_doi 10.1039/b913568e
_journal_year 2009
_chemical_formula_sum 'C24 H42 Br2 Cl4 Ga2 O2 Si2'
_chemical_formula_weight 859.82
_chemical_name_systematic
;
?
;
_space_group_IT_number 14
_symmetry_cell_setting monoclinic
_symmetry_space_group_name_Hall '-P 2yn'
_symmetry_space_group_name_H-M 'P 1 21/n 1'
_atom_sites_solution_hydrogens geom
_atom_sites_solution_primary direct
_atom_sites_solution_secondary difmap
_audit_creation_method SHELXL-97
_cell_angle_alpha 90.00
_cell_angle_beta 114.753(4)
_cell_angle_gamma 90.00
_cell_formula_units_Z 2
_cell_length_a 12.215(3)
_cell_length_b 13.579(3)
_cell_length_c 12.506(3)
_cell_measurement_reflns_used 984
_cell_measurement_temperature 153(2)
_cell_measurement_theta_max 28.841
_cell_measurement_theta_min 2.466
_cell_volume 1883.8(8)
_computing_cell_refinement 'Bruker SAINT'
_computing_data_collection 'Bruker SMART'
_computing_data_reduction 'Bruker SHELXTL'
_computing_molecular_graphics 'Bruker SHELXTL'
_computing_publication_material 'Bruker SHELXTL'
_computing_structure_refinement 'SHELXL-97 (Sheldrick, 1997)'
_computing_structure_solution 'SHELXS-97 (Sheldrick, 1990)'
_diffrn_ambient_temperature 153(2)
_diffrn_measured_fraction_theta_full 0.992
_diffrn_measured_fraction_theta_max 0.992
_diffrn_measurement_device_type 'CCD area detector'
_diffrn_measurement_method 'omega scans'
_diffrn_radiation_monochromator graphite
_diffrn_radiation_source 'rotating anode'
_diffrn_radiation_type MoK\a
_diffrn_radiation_wavelength 0.71073
_diffrn_reflns_av_R_equivalents 0.0507
_diffrn_reflns_av_sigmaI/netI 0.0491
_diffrn_reflns_limit_h_max 17
_diffrn_reflns_limit_h_min -16
_diffrn_reflns_limit_k_max 18
_diffrn_reflns_limit_k_min -18
_diffrn_reflns_limit_l_max 17
_diffrn_reflns_limit_l_min -17
_diffrn_reflns_number 21044
_diffrn_reflns_theta_full 30.07
_diffrn_reflns_theta_max 30.07
_diffrn_reflns_theta_min 1.96
_exptl_absorpt_coefficient_mu 3.917
_exptl_absorpt_correction_T_max 0.3410
_exptl_absorpt_correction_T_min 0.2448
_exptl_absorpt_correction_type empirical
_exptl_absorpt_process_details SADABS
_exptl_crystal_colour colourless
_exptl_crystal_density_diffrn 1.516
_exptl_crystal_density_method 'not measured'
_exptl_crystal_description block
_exptl_crystal_F_000 860
_exptl_crystal_size_max 0.50
_exptl_crystal_size_mid 0.35
_exptl_crystal_size_min 0.35
_refine_diff_density_max 0.672
_refine_diff_density_min -0.810
_refine_diff_density_rms 0.084
_refine_ls_extinction_method none
_refine_ls_goodness_of_fit_ref 1.035
_refine_ls_hydrogen_treatment constr
_refine_ls_matrix_type full
_refine_ls_number_parameters 168
_refine_ls_number_reflns 5483
_refine_ls_number_restraints 0
_refine_ls_restrained_S_all 1.035
_refine_ls_R_factor_all 0.0510
_refine_ls_R_factor_gt 0.0347
_refine_ls_shift/su_max 0.004
_refine_ls_shift/su_mean 0.000
_refine_ls_structure_factor_coef Fsqd
_refine_ls_weighting_details 'calc w=1/[\s^2^(Fo^2^)+(0.0295P)^2^+0.3291P] where P=(Fo^2^+2Fc^2^)/3'
_refine_ls_weighting_scheme calc
_refine_ls_wR_factor_gt 0.0731
_refine_ls_wR_factor_ref 0.0777
_reflns_number_gt 4293
_reflns_number_total 5483
_reflns_threshold_expression >2sigma(I)
_cod_data_source_file b913568e.txt
_cod_data_source_block sad1
_cod_original_cell_volume 1883.9(7)
_cod_original_sg_symbol_H-M P21/n
_cod_database_code 7002920

loop_
_symmetry_equiv_pos_as_xyz
'x, y, z'
'-x+1/2, y+1/2, -z+1/2'
'-x, -y, -z'
'x-1/2, -y-1/2, z-1/2'

loop_
_atom_site_label
_atom_site_type_symbol
_atom_site_fract_x
_atom_site_fract_y
_atom_site_fract_z
_atom_site_U_iso_or_equiv
_atom_site_adp_type
_atom_site_occupancy
_atom_site_symmetry_multiplicity
_atom_site_calc_flag
_atom_site_refinement_flags
_atom_site_disorder_assembly
_atom_site_disorder_group
Ga1 Ga 0.24794(2) 0.769440(19) 0.58733(2) 0.02474(7) Uani 1 1 d . . .
Cl1 Cl 0.10593(6) 0.67846(5) 0.59897(6) 0.04314(17) Uani 1 1 d . . .
Cl2 Cl 0.41364(6) 0.68482(6) 0.67416(6) 0.04884(19) Uani 1 1 d . . .
Si1 Si 0.31831(6) 0.79459(5) 0.36133(6) 0.02645(15) Uani 1 1 d . . .
C11 C 0.3015(3) 0.65857(19) 0.3426(3) 0.0423(7) Uani 1 1 d . . .
H11A H 0.3235 0.6281 0.4180 0.051 Uiso 1 1 calc R . .
H11B H 0.3530 0.6347 0.3078 0.051 Uiso 1 1 calc R . .
H11C H 0.2192 0.6428 0.2923 0.051 Uiso 1 1 calc R . .
C12 C 0.4799(2) 0.8274(2) 0.4469(3) 0.0519(8) Uani 1 1 d . . .
H12A H 0.5089 0.7979 0.5236 0.062 Uiso 1 1 calc R . .
H12B H 0.4877 0.8977 0.4548 0.062 Uiso 1 1 calc R . .
H12C H 0.5262 0.8036 0.4064 0.062 Uiso 1 1 calc R . .
C13 C 0.2630(3) 0.85590(19) 0.2145(2) 0.0367(6) Uani 1 1 d . . .
H13A H 0.3097 0.8338 0.1736 0.044 Uiso 1 1 calc R . .
H13B H 0.2710 0.9260 0.2250 0.044 Uiso 1 1 calc R . .
H13C H 0.1797 0.8395 0.1693 0.044 Uiso 1 1 calc R . .
C1 C 0.22864(19) 0.83769(17) 0.4426(2) 0.0223(4) Uani 1 1 d . . .
C2 C 0.15638(18) 0.91599(16) 0.40220(19) 0.0195(4) Uani 1 1 d . . .
H2 H 0.1562 0.9474 0.3334 0.023 Uiso 1 1 calc R . .
C3 C 0.07670(18) 0.95954(15) 0.45189(18) 0.0176(4) Uani 1 1 d . . .
C4 C 0.08094(17) 1.05893(15) 0.48159(18) 0.0183(4) Uani 1 1 d . . .
Br4 Br 0.19405(2) 1.142463(18) 0.45970(2) 0.03054(7) Uani 1 1 d . . .
C5 C 0.00757(18) 1.09875(15) 0.52965(18) 0.0190(4) Uani 1 1 d . . .
H5 H 0.0147 1.1672 0.5505 0.023 Uiso 1 1 calc R . .
O1 O 0.27088(15) 0.86871(12) 0.71120(14) 0.0283(4) Uani 1 1 d . . .
CE1 C 0.3356(2) 0.96008(19) 0.7157(2) 0.0369(6) Uani 1 1 d . . .
HE1A H 0.3085 1.0098 0.7537 0.044 Uiso 1 1 calc R . .
HE1B H 0.3160 0.9818 0.6367 0.044 Uiso 1 1 calc R . .
CE2 C 0.2647(3) 0.8420(2) 0.8221(2) 0.0380(6) Uani 1 1 d . . .
HE2A H 0.3397 0.8579 0.8869 0.046 Uiso 1 1 calc R . .
HE2B H 0.2522 0.7723 0.8236 0.046 Uiso 1 1 calc R . .
CE3 C 0.4694(3) 0.9502(3) 0.7797(3) 0.0637(10) Uani 1 1 d . . .
HE3A H 0.4907 0.9385 0.8617 0.076 Uiso 1 1 calc R . .
HE3B H 0.5071 1.0098 0.7709 0.076 Uiso 1 1 calc R . .
HE3C H 0.4962 0.8960 0.7475 0.076 Uiso 1 1 calc R . .
CE4 C 0.1650(4) 0.8951(3) 0.8355(3) 0.0738(12) Uani 1 1 d . . .
HE4A H 0.1756 0.9648 0.8306 0.089 Uiso 1 1 calc R . .
HE4B H 0.1655 0.8796 0.9106 0.089 Uiso 1 1 calc R . .
HE4C H 0.0894 0.8755 0.7740 0.089 Uiso 1 1 calc R . .

loop_
_atom_site_aniso_label
_atom_site_aniso_U_11
_atom_site_aniso_U_22
_atom_site_aniso_U_33
_atom_site_aniso_U_23
_atom_site_aniso_U_13
_atom_site_aniso_U_12
Ga1 0.02635(13) 0.02204(13) 0.02183(13) 0.00195(10) 0.00616(10) 0.00640(10)
Cl1 0.0450(4) 0.0308(3) 0.0446(4) 0.0137(3) 0.0100(3) -0.0062(3)
Cl2 0.0460(4) 0.0536(4) 0.0381(4) 0.0108(3) 0.0089(3) 0.0307(3)
Si1 0.0240(3) 0.0249(3) 0.0359(4) -0.0056(3) 0.0179(3) 0.0009(2)
C11 0.0625(19) 0.0289(14) 0.0471(17) -0.0064(12) 0.0343(16) 0.0033(13)
C12 0.0247(13) 0.064(2) 0.069(2) -0.0068(18) 0.0217(15) 0.0007(14)
C13 0.0470(16) 0.0336(14) 0.0420(16) -0.0049(12) 0.0310(14) -0.0006(12)
C1 0.0177(10) 0.0252(11) 0.0233(11) -0.0044(9) 0.0080(9) -0.0017(8)
C2 0.0181(10) 0.0226(11) 0.0202(10) -0.0006(9) 0.0104(9) -0.0010(8)
C3 0.0170(9) 0.0187(10) 0.0160(10) 0.0030(8) 0.0059(8) 0.0045(8)
C4 0.0163(9) 0.0209(10) 0.0186(10) 0.0032(8) 0.0083(8) -0.0011(8)
Br4 0.03375(13) 0.02759(13) 0.04069(15) -0.00195(10) 0.02583(12) -0.00888(10)
C5 0.0201(10) 0.0161(10) 0.0199(10) 0.0022(8) 0.0074(9) 0.0028(8)
O1 0.0359(9) 0.0262(9) 0.0209(8) 0.0007(7) 0.0100(7) 0.0022(7)
CE1 0.0401(14) 0.0312(14) 0.0296(14) -0.0021(11) 0.0051(12) -0.0051(11)
CE2 0.0482(16) 0.0416(16) 0.0224(12) 0.0059(11) 0.0130(12) 0.0046(12)
CE3 0.0399(17) 0.058(2) 0.076(3) -0.0021(19) 0.0070(17) -0.0080(16)
CE4 0.089(3) 0.091(3) 0.065(2) 0.013(2) 0.056(2) 0.030(2)

loop_
_atom_type_symbol
_atom_type_description
_atom_type_scat_dispersion_real
_atom_type_scat_dispersion_imag
_atom_type_scat_source
C C 0.0033 0.0016 'International Tables Vol C Tables 4.2.6.8 and 6.1.1.4'
H H 0.0000 0.0000 'International Tables Vol C Tables 4.2.6.8 and 6.1.1.4'
O O 0.0106 0.0060 'International Tables Vol C Tables 4.2.6.8 and 6.1.1.4'
Si Si 0.0817 0.0704 'International Tables Vol C Tables 4.2.6.8 and 6.1.1.4'
Cl Cl 0.1484 0.1585 'International Tables Vol C Tables 4.2.6.8 and 6.1.1.4'
Ga Ga 0.2307 1.6083 'International Tables Vol C Tables 4.2.6.8 and 6.1.1.4'
Br Br -0.2901 2.4595 'International Tables Vol C Tables 4.2.6.8 and 6.1.1.4'

loop_
_geom_angle_atom_site_label_1
_geom_angle_atom_site_label_2
_geom_angle_atom_site_label_3
_geom_angle
_geom_angle_site_symmetry_1
_geom_angle_site_symmetry_3
_geom_angle_publ_flag
C1 Ga1 O1 108.87(8) . . ?
C1 Ga1 Cl2 115.92(7) . . ?
O1 Ga1 Cl2 99.85(5) . . ?
C1 Ga1 Cl1 122.54(7) . . ?
O1 Ga1 Cl1 100.89(5) . . ?
Cl2 Ga1 Cl1 105.45(4) . . ?
C11 Si1 C12 110.13(15) . . ?
C11 Si1 C13 110.07(13) . . ?
C12 Si1 C13 108.60(14) . . ?
C11 Si1 C1 108.62(12) . . ?
C12 Si1 C1 109.46(12) . . ?
C13 Si1 C1 109.95(11) . . ?
Si1 C11 H11A 109.5 . . ?
Si1 C11 H11B 109.5 . . ?
H11A C11 H11B 109.5 . . ?
Si1 C11 H11C 109.5 . . ?
H11A C11 H11C 109.5 . . ?
H11B C11 H11C 109.5 . . ?
Si1 C12 H12A 109.5 . . ?
Si1 C12 H12B 109.5 . . ?
H12A C12 H12B 109.5 . . ?
Si1 C12 H12C 109.5 . . ?
H12A C12 H12C 109.5 . . ?
H12B C12 H12C 109.5 . . ?
Si1 C13 H13A 109.5 . . ?
Si1 C13 H13B 109.5 . . ?
H13A C13 H13B 109.5 . . ?
Si1 C13 H13C 109.5 . . ?
H13A C13 H13C 109.5 . . ?
H13B C13 H13C 109.5 . . ?
C2 C1 Si1 119.13(17) . . ?
C2 C1 Ga1 122.00(17) . . ?
Si1 C1 Ga1 118.84(12) . . ?
C1 C2 C3 127.2(2) . . ?
C1 C2 H2 116.4 . . ?
C3 C2 H2 116.4 . . ?
C5 C3 C4 116.96(18) 3_576 . ?
C5 C3 C2 120.29(18) 3_576 . ?
C4 C3 C2 122.74(18) . . ?
C5 C4 C3 122.42(18) . . ?
C5 C4 Br4 118.29(16) . . ?
C3 C4 Br4 119.27(15) . . ?
C4 C5 C3 120.60(19) . 3_576 ?
C4 C5 H5 119.7 . . ?
C3 C5 H5 119.7 3_576 . ?
CE1 O1 CE2 114.57(19) . . ?
CE1 O1 Ga1 120.34(15) . . ?
CE2 O1 Ga1 121.62(15) . . ?
O1 CE1 CE3 113.4(2) . . ?
O1 CE1 HE1A 108.9 . . ?
CE3 CE1 HE1A 108.9 . . ?
O1 CE1 HE1B 108.9 . . ?
CE3 CE1 HE1B 108.9 . . ?
HE1A CE1 HE1B 107.7 . . ?
O1 CE2 CE4 110.8(2) . . ?
O1 CE2 HE2A 109.5 . . ?
CE4 CE2 HE2A 109.5 . . ?
O1 CE2 HE2B 109.5 . . ?
CE4 CE2 HE2B 109.5 . . ?
HE2A CE2 HE2B 108.1 . . ?
CE1 CE3 HE3A 109.5 . . ?
CE1 CE3 HE3B 109.5 . . ?
HE3A CE3 HE3B 109.5 . . ?
CE1 CE3 HE3C 109.5 . . ?
HE3A CE3 HE3C 109.5 . . ?
HE3B CE3 HE3C 109.5 . . ?
CE2 CE4 HE4A 109.5 . . ?
CE2 CE4 HE4B 109.5 . . ?
HE4A CE4 HE4B 109.5 . . ?
CE2 CE4 HE4C 109.5 . . ?
HE4A CE4 HE4C 109.5 . . ?
HE4B CE4 HE4C 109.5 . . ?

loop_
_geom_bond_atom_site_label_1
_geom_bond_atom_site_label_2
_geom_bond_distance
_geom_bond_site_symmetry_2
_geom_bond_publ_flag
Ga1 C1 1.958(2) . ?
Ga1 O1 1.9829(16) . ?
Ga1 Cl2 2.1808(7) . ?
Ga1 Cl1 2.1837(8) . ?
Si1 C11 1.862(3) . ?
Si1 C12 1.863(3) . ?
Si1 C13 1.866(3) . ?
Si1 C1 1.873(2) . ?
C11 H11A 0.9599 . ?
C11 H11B 0.9599 . ?
C11 H11C 0.9599 . ?
C12 H12A 0.9599 . ?
C12 H12B 0.9599 . ?
C12 H12C 0.9599 . ?
C13 H13A 0.9599 . ?
C13 H13B 0.9599 . ?
C13 H13C 0.9599 . ?
C1 C2 1.338(3) . ?
C2 C3 1.480(3) . ?
C2 H2 0.9600 . ?
C3 C5 1.392(3) 3_576 ?
C3 C4 1.395(3) . ?
C4 C5 1.381(3) . ?
C4 Br4 1.894(2) . ?
C5 C3 1.392(3) 3_576 ?
C5 H5 0.9600 . ?
O1 CE1 1.459(3) . ?
O1 CE2 1.466(3) . ?
CE1 CE3 1.495(4) . ?
CE1 HE1A 0.9600 . ?
CE1 HE1B 0.9600 . ?
CE2 CE4 1.484(4) . ?
CE2 HE2A 0.9600 . ?
CE2 HE2B 0.9600 . ?
CE3 HE3A 0.9599 . ?
CE3 HE3B 0.9599 . ?
CE3 HE3C 0.9599 . ?
CE4 HE4A 0.9599 . ?
CE4 HE4B 0.9599 . ?
CE4 HE4C 0.9599 . ?

loop_
_geom_torsion_atom_site_label_1
_geom_torsion_atom_site_label_2
_geom_torsion_atom_site_label_3
_geom_torsion_atom_site_label_4
_geom_torsion
_geom_torsion_site_symmetry_1
_geom_torsion_site_symmetry_2
_geom_torsion_site_symmetry_3
_geom_torsion_site_symmetry_4
_geom_torsion_publ_flag
C11 Si1 C1 C2 -133.0(2) . . . . ?
C12 Si1 C1 C2 106.7(2) . . . . ?
C13 Si1 C1 C2 -12.5(2) . . . . ?
C11 Si1 C1 Ga1 49.16(16) . . . . ?
C12 Si1 C1 Ga1 -71.12(17) . . . . ?
C13 Si1 C1 Ga1 169.66(12) . . . . ?
O1 Ga1 C1 C2 -45.6(2) . . . . ?
Cl2 Ga1 C1 C2 -157.13(16) . . . . ?
Cl1 Ga1 C1 C2 71.5(2) . . . . ?
O1 Ga1 C1 Si1 132.21(11) . . . . ?
Cl2 Ga1 C1 Si1 20.67(14) . . . . ?
Cl1 Ga1 C1 Si1 -110.73(11) . . . . ?
Si1 C1 C2 C3 178.41(16) . . . . ?
Ga1 C1 C2 C3 -3.8(3) . . . . ?
C1 C2 C3 C5 -54.1(3) . . . 3_576 ?
C1 C2 C3 C4 126.2(2) . . . . ?
C5 C3 C4 C5 1.4(3) 3_576 . . . ?
C2 C3 C4 C5 -179.0(2) . . . . ?
C5 C3 C4 Br4 179.63(15) 3_576 . . . ?
C2 C3 C4 Br4 -0.7(3) . . . . ?
C3 C4 C5 C3 -1.4(3) . . . 3_576 ?
Br4 C4 C5 C3 -179.70(15) . . . 3_576 ?
C1 Ga1 O1 CE1 -34.06(18) . . . . ?
Cl2 Ga1 O1 CE1 87.83(16) . . . . ?
Cl1 Ga1 O1 CE1 -164.19(15) . . . . ?
C1 Ga1 O1 CE2 168.09(17) . . . . ?
Cl2 Ga1 O1 CE2 -70.02(17) . . . . ?
Cl1 Ga1 O1 CE2 37.96(18) . . . . ?
CE2 O1 CE1 CE3 75.0(3) . . . . ?
Ga1 O1 CE1 CE3 -84.3(3) . . . . ?
CE1 O1 CE2 CE4 82.6(3) . . . . ?
Ga1 O1 CE2 CE4 -118.4(3) . . . . ?
